data_7207153
loop_
_publ_author_name
'Sun, Di'
'Hao, Hong-Jun'
'Liu, Fu-Jing'
'Su, Hai-Feng'
'Huang, Rong-Bin'
'Zheng, Lan-Sun'

_publ_section_title
;
 Syntheses, crystal structures and photoluminescent properties of two
 novel Ag(i) coordination polymers with benzoguanamine and
 pyrazine-carboxylate ligands: From 1D helix to 1D \\rightarrow 2D
 interdigitation
;
_journal_issue 2
_journal_name_full CrystEngComm
_journal_page_first 480
_journal_paper_doi 10.1039/c1ce06089a
_journal_volume 14
_journal_year 2012
_chemical_formula_moiety '2(C14 H12 Ag N7 O2), H2 O'
_chemical_formula_sum 'C28 H26 Ag2 N14 O5'
_chemical_formula_weight 854.37
_chemical_name_systematic
;
?
;
_space_group_IT_number 15
_symmetry_cell_setting monoclinic
_symmetry_space_group_name_Hall '-C 2yc'
_symmetry_space_group_name_H-M 'C 1 2/c 1'
_atom_sites_solution_hydrogens geom
_atom_sites_solution_primary direct
_atom_sites_solution_secondary difmap
_audit_creation_method SHELXL-97
_cell_angle_alpha 90.00
_cell_angle_beta 117.7130(10)
_cell_angle_gamma 90.00
_cell_formula_units_Z 4
_cell_length_a 23.8597(8)
_cell_length_b 7.2670(2)
_cell_length_c 19.5048(8)
_cell_measurement_reflns_used 8896
_cell_measurement_temperature 173(2)
_cell_measurement_theta_max 55.03
_cell_measurement_theta_min 6.04
_cell_volume 2993.96(18)
_computing_structure_refinement 'SHELXL-97 (Sheldrick, 1997)'
_computing_structure_solution 'SHELXS-97 (Sheldrick, 1990)'
_diffrn_ambient_temperature 173(2)
_diffrn_measured_fraction_theta_full 0.998
_diffrn_measured_fraction_theta_max 0.998
_diffrn_measurement_device_type 'Rigaku RAXIS-RAPID Imaging Plate'
_diffrn_measurement_method \w
_diffrn_radiation_monochromator graphite
_diffrn_radiation_source 'fine-focus sealed tube'
_diffrn_radiation_type MoK\a
_diffrn_radiation_wavelength 0.71073
_diffrn_reflns_av_R_equivalents 0.0330
_diffrn_reflns_av_sigmaI/netI 0.0341
_diffrn_reflns_limit_h_max 28
_diffrn_reflns_limit_h_min -28
_diffrn_reflns_limit_k_max 8
_diffrn_reflns_limit_k_min -7
_diffrn_reflns_limit_l_max 22
_diffrn_reflns_limit_l_min -23
_diffrn_reflns_number 8120
_diffrn_reflns_theta_full 25.00
_diffrn_reflns_theta_max 25.00
_diffrn_reflns_theta_min 3.02
_exptl_absorpt_coefficient_mu 1.375
_exptl_absorpt_correction_T_max 0.8747
_exptl_absorpt_correction_T_min 0.8203
_exptl_absorpt_correction_type multi-scan
_exptl_absorpt_process_details '(ABSCOR; Higashi, 1995)'
_exptl_crystal_colour colorless
_exptl_crystal_density_diffrn 1.895
_exptl_crystal_density_method 'not measured'
_exptl_crystal_description block
_exptl_crystal_F_000 1704
_exptl_crystal_size_max 0.15
_exptl_crystal_size_mid 0.10
_exptl_crystal_size_min 0.10
_refine_diff_density_max 0.450
_refine_diff_density_min -0.708
_refine_diff_density_rms 0.123
_refine_ls_extinction_method SHELXL
_refine_ls_goodness_of_fit_ref 1.195
_refine_ls_hydrogen_treatment constr
_refine_ls_matrix_type full
_refine_ls_number_parameters 222
_refine_ls_number_reflns 2633
_refine_ls_number_restraints 0
_refine_ls_restrained_S_all 1.195
_refine_ls_R_factor_all 0.0253
_refine_ls_R_factor_gt 0.0223
_refine_ls_shift/su_max 0.002
_refine_ls_shift/su_mean 0.000
_refine_ls_structure_factor_coef Fsqd
_refine_ls_weighting_details 'calc w=1/[\s^2^(Fo^2^)+(0.0376P)^2^+5.7693P] where P=(Fo^2^+2Fc^2^)/3'
_refine_ls_weighting_scheme calc
_refine_ls_wR_factor_gt 0.0615
_refine_ls_wR_factor_ref 0.0790
_reflns_number_gt 2453
_reflns_number_total 2633
_reflns_threshold_expression >2sigma(I)
_cod_data_source_file c1ce06089a.txt
_cod_data_source_block p1
_cod_original_sg_symbol_H-M c2/c
_cod_database_code 7207153

loop_
_symmetry_equiv_pos_as_xyz
'x, y, z'
'-x, y, -z+1/2'
'x+1/2, y+1/2, z'
'-x+1/2, y+1/2, -z+1/2'
'-x, -y, -z'
'x, -y, z-1/2'
'-x+1/2, -y+1/2, -z'
'x+1/2, -y+1/2, z-1/2'

loop_
_atom_site_label
_atom_site_type_symbol
_atom_site_fract_x
_atom_site_fract_y
_atom_site_fract_z
_atom_site_U_iso_or_equiv
_atom_site_adp_type
_atom_site_occupancy
_atom_site_symmetry_multiplicity
_atom_site_calc_flag
_atom_site_refinement_flags
Ag1 Ag 0.636574(9) 0.42937(3) 0.640723(12) 0.01896(11) Uani 1 1 d .
O1 O 0.43793(9) 0.3091(3) 0.58473(12) 0.0275(5) Uani 1 1 d .
O1W O 0.5000 0.6395(5) 0.7500 0.0347(8) Uani 1 2 d S
H1WA H 0.5099 0.5711 0.7219 0.042 Uiso 1 1 d R
O2 O 0.53677(10) 0.4187(3) 0.64522(12) 0.0202(5) Uani 1 1 d .
C9 C 0.73947(13) 0.6735(4) 0.78338(16) 0.0149(6) Uani 1 1 d .
C2 C 0.50105(12) 0.2735(4) 0.52226(15) 0.0145(6) Uani 1 1 d .
C3 C 0.45216(13) 0.1880(4) 0.45881(16) 0.0200(6) Uani 1 1 d .
H3A H 0.4126 0.1716 0.4587 0.024 Uiso 1 1 calc R
C4 C 0.51503(16) 0.1539(5) 0.40203(18) 0.0252(7) Uani 1 1 d .
H4A H 0.5220 0.1130 0.3604 0.030 Uiso 1 1 calc R
C5 C 0.56415(14) 0.2383(4) 0.46466(18) 0.0233(7) Uani 1 1 d .
H5A H 0.6035 0.2545 0.4644 0.028 Uiso 1 1 calc R
C10 C 0.78182(14) 0.6104(4) 0.85753(16) 0.0168(6) Uani 1 1 d .
H10A H 0.8225 0.5668 0.8678 0.020 Uiso 1 1 calc R
C11 C 0.76401(15) 0.6121(4) 0.91550(17) 0.0224(7) Uani 1 1 d .
H11A H 0.7925 0.5686 0.9657 0.027 Uiso 1 1 calc R
C12 C 0.70470(16) 0.6772(5) 0.90078(19) 0.0273(7) Uani 1 1 d .
H12A H 0.6929 0.6782 0.9411 0.033 Uiso 1 1 calc R
C13 C 0.66258(14) 0.7406(5) 0.82760(18) 0.0254(7) Uani 1 1 d .
H13A H 0.6222 0.7860 0.8180 0.030 Uiso 1 1 calc R
C14 C 0.67936(13) 0.7376(4) 0.76884(16) 0.0183(6) Uani 1 1 d .
H14A H 0.6503 0.7789 0.7185 0.022 Uiso 1 1 calc R
C7 C 0.73289(13) 0.6492(4) 0.59439(15) 0.0144(6) Uani 1 1 d .
C8 C 0.75855(12) 0.6759(4) 0.72167(15) 0.0129(6) Uani 1 1 d .
C6 C 0.83316(12) 0.7308(4) 0.68257(16) 0.0140(6) Uani 1 1 d .
C1 C 0.49106(13) 0.3385(4) 0.59019(16) 0.0166(6) Uani 1 1 d .
N1 N 0.55798(11) 0.2978(3) 0.52563(13) 0.0168(5) Uani 1 1 d .
N2 N 0.45842(12) 0.1278(4) 0.39786(14) 0.0233(6) Uani 1 1 d .
N5 N 0.71481(10) 0.6250(3) 0.65021(13) 0.0141(5) Uani 1 1 d .
N6 N 0.68967(11) 0.6249(4) 0.52083(13) 0.0188(5) Uani 1 1 d .
H6A H 0.7002 0.6391 0.4835 0.023 Uiso 1 1 calc R
H6B H 0.6506 0.5946 0.5096 0.023 Uiso 1 1 calc R
N7 N 0.89225(11) 0.7683(4) 0.70030(14) 0.0212(6) Uani 1 1 d .
H7B H 0.9042 0.7698 0.6638 0.025 Uiso 1 1 calc R
H7C H 0.9199 0.7918 0.7486 0.025 Uiso 1 1 calc R
N4 N 0.81725(10) 0.7314(3) 0.74151(13) 0.0136(5) Uani 1 1 d .
N3 N 0.79173(10) 0.6953(3) 0.60819(13) 0.0159(5) Uani 1 1 d .

loop_
_atom_site_aniso_label
_atom_site_aniso_U_11
_atom_site_aniso_U_22
_atom_site_aniso_U_33
_atom_site_aniso_U_23
_atom_site_aniso_U_13
_atom_site_aniso_U_12
Ag1 0.01148(15) 0.02379(17) 0.01998(16) -0.00059(8) 0.00594(11) -0.00401(8)
O1 0.0125(10) 0.0482(15) 0.0228(11) -0.0029(10) 0.0092(9) -0.0046(10)
O1W 0.040(2) 0.035(2) 0.0375(19) 0.000 0.0250(17) 0.000
O2 0.0144(10) 0.0279(13) 0.0157(10) -0.0016(8) 0.0048(9) -0.0004(8)
C9 0.0166(14) 0.0146(15) 0.0144(13) -0.0065(11) 0.0081(11) -0.0066(11)
C2 0.0115(13) 0.0146(15) 0.0158(13) 0.0032(10) 0.0051(11) 0.0029(11)
C3 0.0151(14) 0.0193(16) 0.0205(15) 0.0021(12) 0.0041(12) 0.0012(12)
C4 0.0351(18) 0.0251(18) 0.0196(15) -0.0001(12) 0.0161(14) 0.0046(14)
C5 0.0202(15) 0.0288(18) 0.0245(16) 0.0041(13) 0.0134(13) 0.0023(13)
C10 0.0182(14) 0.0156(14) 0.0152(14) -0.0037(11) 0.0066(12) -0.0031(12)
C11 0.0310(17) 0.0211(16) 0.0146(14) -0.0027(12) 0.0103(13) -0.0064(13)
C12 0.0391(19) 0.0292(19) 0.0258(16) -0.0050(13) 0.0256(15) -0.0113(15)
C13 0.0207(16) 0.0318(19) 0.0286(16) -0.0066(13) 0.0157(14) -0.0043(13)
C14 0.0162(14) 0.0226(16) 0.0174(14) -0.0050(11) 0.0088(12) -0.0030(12)
C7 0.0129(13) 0.0171(15) 0.0130(13) -0.0001(11) 0.0059(11) 0.0013(11)
C8 0.0138(13) 0.0119(14) 0.0138(13) -0.0021(10) 0.0069(11) 0.0010(11)
C6 0.0140(13) 0.0125(14) 0.0159(13) 0.0018(10) 0.0071(11) 0.0006(11)
C1 0.0135(14) 0.0201(16) 0.0146(14) 0.0061(11) 0.0051(12) 0.0018(11)
N1 0.0143(12) 0.0180(13) 0.0182(12) 0.0009(10) 0.0078(10) -0.0001(10)
N2 0.0272(14) 0.0194(14) 0.0181(13) 0.0000(10) 0.0062(11) 0.0025(11)
N5 0.0106(11) 0.0184(12) 0.0124(11) -0.0015(9) 0.0045(9) -0.0020(9)
N6 0.0144(12) 0.0309(14) 0.0118(11) -0.0037(10) 0.0068(10) -0.0048(10)
N7 0.0108(11) 0.0408(16) 0.0126(11) -0.0046(11) 0.0059(10) -0.0050(11)
N4 0.0121(11) 0.0156(12) 0.0135(11) 0.0002(9) 0.0064(9) -0.0022(9)
N3 0.0118(11) 0.0234(13) 0.0127(11) 0.0006(9) 0.0059(9) -0.0025(10)

loop_
_atom_type_symbol
_atom_type_description
_atom_type_scat_dispersion_real
_atom_type_scat_dispersion_imag
_atom_type_scat_source
C C 0.0033 0.0016 'International Tables Vol C Tables 4.2.6.8 and 6.1.1.4'
H H 0.0000 0.0000 'International Tables Vol C Tables 4.2.6.8 and 6.1.1.4'
N N 0.0061 0.0033 'International Tables Vol C Tables 4.2.6.8 and 6.1.1.4'
O O 0.0106 0.0060 'International Tables Vol C Tables 4.2.6.8 and 6.1.1.4'
Ag Ag -0.8971 1.1015 'International Tables Vol C Tables 4.2.6.8 and 6.1.1.4'

loop_
_geom_angle_atom_site_label_1
_geom_angle_atom_site_label_2
_geom_angle_atom_site_label_3
_geom_angle
_geom_angle_site_symmetry_3
_geom_angle_publ_flag
N5 Ag1 N1 126.01(8) . y
N5 Ag1 O2 142.76(8) . y
N1 Ag1 O2 70.23(8) . y
N5 Ag1 N4 106.88(8) 4_646 y
N1 Ag1 N4 117.31(8) 4_646 y
O2 Ag1 N4 88.22(7) 4_646 y
C1 O2 Ag1 117.30(19) . ?
C10 C9 C14 119.7(3) . ?
C10 C9 C8 119.9(3) . ?
C14 C9 C8 120.4(3) . ?
N1 C2 C3 120.9(3) . ?
N1 C2 C1 118.7(2) . ?
C3 C2 C1 120.4(3) . ?
N2 C3 C2 122.8(3) . ?
N2 C3 H3A 118.6 . ?
C2 C3 H3A 118.6 . ?
N2 C4 C5 122.5(3) . ?
N2 C4 H4A 118.7 . ?
C5 C4 H4A 118.7 . ?
N1 C5 C4 122.1(3) . ?
N1 C5 H5A 119.0 . ?
C4 C5 H5A 119.0 . ?
C11 C10 C9 119.6(3) . ?
C11 C10 H10A 120.2 . ?
C9 C10 H10A 120.2 . ?
C10 C11 C12 120.4(3) . ?
C10 C11 H11A 119.8 . ?
C12 C11 H11A 119.8 . ?
C13 C12 C11 120.4(3) . ?
C13 C12 H12A 119.8 . ?
C11 C12 H12A 119.8 . ?
C14 C13 C12 119.9(3) . ?
C14 C13 H13A 120.1 . ?
C12 C13 H13A 120.1 . ?
C13 C14 C9 120.1(3) . ?
C13 C14 H14A 120.0 . ?
C9 C14 H14A 120.0 . ?
N6 C7 N3 117.5(3) . ?
N6 C7 N5 118.1(2) . ?
N3 C7 N5 124.4(2) . ?
N4 C8 N5 126.0(3) . ?
N4 C8 C9 116.7(2) . ?
N5 C8 C9 117.2(2) . ?
N7 C6 N3 118.9(3) . ?
N7 C6 N4 117.5(2) . ?
N3 C6 N4 123.7(2) . ?
O1 C1 O2 126.7(3) . ?
O1 C1 C2 116.0(2) . ?
O2 C1 C2 117.3(2) . ?
C5 N1 C2 116.2(2) . ?
C5 N1 Ag1 127.64(19) . ?
C2 N1 Ag1 116.07(18) . ?
C4 N2 C3 115.4(3) . ?
C8 N5 C7 114.3(2) . ?
C8 N5 Ag1 117.73(19) . ?
C7 N5 Ag1 124.65(18) . ?
C7 N6 H6A 120.0 . ?
C7 N6 H6B 120.0 . ?
H6A N6 H6B 120.0 . ?
C6 N7 H7B 120.0 . ?
C6 N7 H7C 120.0 . ?
H7B N7 H7C 120.0 . ?
C8 N4 C6 114.9(2) . ?
C8 N4 Ag1 113.43(18) 4_656 ?
C6 N4 Ag1 126.88(18) 4_656 ?
C7 N3 C6 116.0(2) . ?

loop_
_geom_bond_atom_site_label_1
_geom_bond_atom_site_label_2
_geom_bond_distance
_geom_bond_site_symmetry_2
_geom_bond_publ_flag
Ag1 N5 2.284(2) . y
Ag1 N1 2.357(2) . y
Ag1 O2 2.425(2) . y
Ag1 N4 2.491(2) 4_646 y
O1 C1 1.240(4) . ?
O1W H1WA 0.8501 . ?
O2 C1 1.262(4) . ?
C9 C10 1.401(4) . ?
C9 C14 1.406(4) . ?
C9 C8 1.472(4) . ?
C2 N1 1.341(4) . ?
C2 C3 1.391(4) . ?
C2 C1 1.526(4) . ?
C3 N2 1.339(4) . ?
C3 H3A 0.9500 . ?
C4 N2 1.328(4) . ?
C4 C5 1.382(5) . ?
C4 H4A 0.9500 . ?
C5 N1 1.336(4) . ?
C5 H5A 0.9500 . ?
C10 C11 1.381(4) . ?
C10 H10A 0.9500 . ?
C11 C12 1.389(5) . ?
C11 H11A 0.9500 . ?
C12 C13 1.388(5) . ?
C12 H12A 0.9500 . ?
C13 C14 1.379(4) . ?
C13 H13A 0.9500 . ?
C14 H14A 0.9500 . ?
C7 N6 1.333(4) . ?
C7 N3 1.343(4) . ?
C7 N5 1.356(4) . ?
C8 N4 1.331(4) . ?
C8 N5 1.347(3) . ?
C6 N7 1.314(4) . ?
C6 N3 1.347(4) . ?
C6 N4 1.368(4) . ?
N6 H6A 0.8800 . ?
N6 H6B 0.8800 . ?
N7 H7B 0.8800 . ?
N7 H7C 0.8800 . ?
N4 Ag1 2.491(2) 4_656 ?

loop_
_geom_hbond_atom_site_label_D
_geom_hbond_atom_site_label_H
_geom_hbond_atom_site_label_A
_geom_hbond_distance_DH
_geom_hbond_distance_HA
_geom_hbond_distance_DA
_geom_hbond_angle_DHA
_geom_hbond_site_symmetry_A
O1W H1WA O2 0.85 2.18 3.031(3) 174.7 .
N6 H6A N3 0.88 2.24 3.046(3) 152.7 7_666
N6 H6B O1 0.88 2.17 2.812(3) 129.0 5_666
N7 H7B O1 0.88 2.07 2.940(3) 171.9 3
N7 H7C O2 0.88 2.05 2.898(3) 160.4 4_656
